data_4109450
loop_
_publ_author_name
'Anne E. V. Gorden'
'Jide Xu'
'G\'eza Szigethy'
'Allen Oliver'
'David K. Shuh'
'Kenneth N. Raymond'

_publ_section_title
;
 Characterization of a Mixed Salt of 1-Hydroxypyridin-2-one Pu(IV)
 Complexes1
;
_journal_name_full 'Journal of the American Chemical Society'
_journal_page_first 6674
_journal_page_last 6675
_journal_paper_doi 10.1021/ja070168l
_journal_volume 129
_journal_year 2007
_chemical_formula_sum 'C20 H23 Ce N4 O11.5'
_chemical_formula_weight 643.54
_chemical_name_common Ce12HOPO
_chemical_name_systematic
; 
 ? 
;
_space_group_IT_number 2
_symmetry_cell_setting triclinic
_symmetry_space_group_name_Hall '-P 1'
_symmetry_space_group_name_H-M 'P -1'
_atom_sites_solution_hydrogens geom
_atom_sites_solution_primary direct
_atom_sites_solution_secondary difmap
_audit_creation_method SHELXL-97
_cell_angle_alpha 72.5230(10)
_cell_angle_beta 82.943(2)
_cell_angle_gamma 85.424(2)
_cell_formula_units_Z 4
_cell_length_a 8.6756(8)
_cell_length_b 15.8718(14)
_cell_length_c 18.6435(16)
_cell_measurement_reflns_used 5859
_cell_measurement_temperature 158(2)
_cell_measurement_theta_max 26.32
_cell_measurement_theta_min 2.60
_cell_volume 2427.6(4)
_computing_cell_refinement 'SAINT V 6.22'
_computing_data_collection 'SMART V.5.618'
_computing_data_reduction 'SAINT V 6.22'
_computing_molecular_graphics 'SHELXTL (Siemens, 1996)'
_computing_publication_material CIFTAB
_computing_structure_refinement 'SHELXL-97 (Sheldrick, 1997)'
_computing_structure_solution 'SHELXS-97 (Sheldrick, 1990)'
_diffrn_ambient_temperature 158(2)
_diffrn_detector_area_resol_mean '8.366 mm^-1^'
_diffrn_measured_fraction_theta_full 0.964
_diffrn_measured_fraction_theta_max 0.964
_diffrn_measurement_device_type 'Brucker APEX I'
_diffrn_measurement_method \w/2\q-scans
_diffrn_radiation_monochromator graphite
_diffrn_radiation_source 'fine-focus sealed tube'
_diffrn_radiation_type MoK\a
_diffrn_radiation_wavelength 0.71073
_diffrn_reflns_av_R_equivalents 0.0193
_diffrn_reflns_av_sigmaI/netI 0.0387
_diffrn_reflns_limit_h_max 10
_diffrn_reflns_limit_h_min -10
_diffrn_reflns_limit_k_max 16
_diffrn_reflns_limit_k_min -19
_diffrn_reflns_limit_l_max 23
_diffrn_reflns_limit_l_min -22
_diffrn_reflns_number 15636
_diffrn_reflns_theta_full 26.36
_diffrn_reflns_theta_max 26.36
_diffrn_reflns_theta_min 1.35
_diffrn_standards_decay_% 0
_diffrn_standards_interval_count 0
_diffrn_standards_interval_time 0
_diffrn_standards_number 0
_exptl_absorpt_coefficient_mu 1.944
_exptl_absorpt_correction_T_max 0.9440
_exptl_absorpt_correction_T_min 0.5495
_exptl_absorpt_correction_type multi-scan
_exptl_absorpt_process_details 'SADABS V2.03'
_exptl_crystal_colour red-black
_exptl_crystal_density_diffrn 1.761
_exptl_crystal_description needle
_exptl_crystal_F_000 1284
_exptl_crystal_size_max 0.35
_exptl_crystal_size_mid 0.04
_exptl_crystal_size_min 0.03
_refine_diff_density_max 0.978
_refine_diff_density_min -0.545
_refine_diff_density_rms 0.100
_refine_ls_extinction_method none
_refine_ls_goodness_of_fit_ref 0.990
_refine_ls_hydrogen_treatment mixed
_refine_ls_matrix_type full
_refine_ls_number_parameters 682
_refine_ls_number_reflns 9566
_refine_ls_number_restraints 0
_refine_ls_restrained_S_all 0.990
_refine_ls_R_factor_all 0.0456
_refine_ls_R_factor_gt 0.0299
_refine_ls_shift/su_max 0.001
_refine_ls_shift/su_mean 0.000
_refine_ls_structure_factor_coef Fsqd
_refine_ls_weighting_details 'calc w=1/[\s^2^(Fo^2^)+(0.0430P)^2^+0.0000P] where P=(Fo^2^+2Fc^2^)/3'
_refine_ls_weighting_scheme calc
_refine_ls_wR_factor_gt 0.0677
_refine_ls_wR_factor_ref 0.0724
_reflns_number_gt 7488
_reflns_number_total 9566
_reflns_threshold_expression >2sigma(I)
_cod_data_source_file ja070168lsi20070413_011430.cif
_cod_data_source_block ce12hp
_cod_original_formula_sum 'C20 H23 Ce N4 O11.50'
_cod_database_code 4109450

loop_
_symmetry_equiv_pos_as_xyz
'x, y, z'
'-x, -y, -z'

loop_
_atom_site_label
_atom_site_type_symbol
_atom_site_fract_x
_atom_site_fract_y
_atom_site_fract_z
_atom_site_U_iso_or_equiv
_atom_site_adp_type
_atom_site_occupancy
_atom_site_symmetry_multiplicity
_atom_site_calc_flag
_atom_site_refinement_flags
Ce1 Ce 0.64248(2) 0.235663(12) 0.398028(10) 0.01837(6) Uani 1 1 d .
Ce2 Ce 0.13970(2) 0.830793(12) 0.177347(10) 0.01848(6) Uani 1 1 d .
O1A O 0.7574(3) 0.33614(15) 0.28756(13) 0.0250(5) Uani 1 1 d .
O2A O 0.6916(3) 0.37368(15) 0.41140(13) 0.0238(5) Uani 1 1 d .
O1B O 0.4802(3) 0.22956(16) 0.50832(13) 0.0247(5) Uani 1 1 d .
O2B O 0.3867(3) 0.29989(17) 0.37849(13) 0.0270(6) Uani 1 1 d .
O1C O 0.7586(3) 0.17530(16) 0.50883(13) 0.0245(5) Uani 1 1 d .
O2C O 0.9067(3) 0.18365(16) 0.38120(14) 0.0270(6) Uani 1 1 d .
O1D O 0.5879(3) 0.20635(15) 0.29044(13) 0.0264(6) Uani 1 1 d .
O2D O 0.5694(3) 0.09244(16) 0.41918(14) 0.0253(5) Uani 1 1 d .
O1E O 0.0712(3) 0.94108(16) 0.23794(13) 0.0258(6) Uani 1 1 d .
O2E O 0.0242(3) 0.95860(16) 0.10254(13) 0.0250(5) Uani 1 1 d .
O1F O 0.2888(3) 0.83516(16) 0.06334(13) 0.0244(5) Uani 1 1 d .
O2F O 0.3908(3) 0.88053(17) 0.16646(14) 0.0285(6) Uani 1 1 d .
O1G O 0.2045(3) 0.78209(15) 0.30186(13) 0.0226(5) Uani 1 1 d .
O2G O 0.2264(3) 0.68106(15) 0.21746(13) 0.0238(5) Uani 1 1 d .
O1H O 0.0349(3) 0.76771(16) 0.09737(13) 0.0242(5) Uani 1 1 d .
O2H O -0.1106(3) 0.77701(16) 0.22263(13) 0.0245(5) Uani 1 1 d .
O1W O 1.1676(4) 0.2700(3) 0.27302(19) 0.0620(10) Uani 1 1 d .
H1W H 1.239(7) 0.332(4) 0.245(3) 0.093 Uiso 1 1 d .
O2W O 0.9305(6) 0.4199(2) 0.0458(2) 0.0724(12) Uani 1 1 d .
H2W H 0.822(8) 0.445(5) 0.041(4) 0.109 Uiso 1 1 d .
O3W O 0.7996(5) 0.6488(3) -0.1197(2) 0.0668(10) Uani 1 1 d .
H3W1 H 0.794(7) 0.722(4) -0.109(3) 0.100 Uiso 1 1 d .
H3W2 H 0.913(8) 0.616(4) -0.079(4) 0.100 Uiso 1 1 d .
O4W O 0.4931(5) 0.7022(2) -0.0779(2) 0.0481(9) Uani 1 1 d .
H4W H 0.471(8) 0.688(4) -0.100(4) 0.072 Uiso 1 1 d .
O5W O 0.2723(6) 0.6471(2) 0.0451(2) 0.0633(11) Uani 1 1 d .
H5W1 H 0.369(7) 0.584(4) 0.041(3) 0.095 Uiso 1 1 d .
H5W2 H 0.234(9) 0.676(5) 0.058(4) 0.095 Uiso 1 1 d .
O6W O 0.3588(4) 0.4911(2) 0.14977(19) 0.0573(9) Uani 1 1 d .
O7W O 0.6467(4) 0.4011(2) 0.14513(17) 0.0507(9) Uani 1 1 d .
H7W H 0.657(7) 0.383(4) 0.187(3) 0.076 Uiso 1 1 d .
N1A N 0.8191(3) 0.40888(19) 0.29360(17) 0.0244(7) Uani 1 1 d .
N1B N 0.3380(4) 0.2670(2) 0.50626(17) 0.0275(7) Uani 1 1 d .
N1C N 0.9031(3) 0.13920(19) 0.50860(17) 0.0240(7) Uani 1 1 d .
N1D N 0.5325(4) 0.1290(2) 0.29445(18) 0.0298(7) Uani 1 1 d .
N1E N 0.0088(4) 1.0169(2) 0.20245(19) 0.0357(8) Uani 1 1 d .
N1F N 0.4335(3) 0.86381(19) 0.04968(17) 0.0243(7) Uani 1 1 d .
N1G N 0.2736(3) 0.70272(19) 0.32779(17) 0.0255(7) Uani 1 1 d .
N1H N -0.1041(3) 0.73091(19) 0.11838(17) 0.0243(7) Uani 1 1 d .
C1A C 0.7773(4) 0.4289(2) 0.36013(19) 0.0190(7) Uani 1 1 d .
C2A C 0.8334(4) 0.5061(2) 0.3666(2) 0.0293(8) Uani 1 1 d .
H2AA H 0.8033 0.5239 0.4108 0.035 Uiso 1 1 calc R
C3A C 0.9325(5) 0.5565(3) 0.3087(2) 0.0337(9) Uani 1 1 d .
H3AA H 0.9705 0.6089 0.3134 0.040 Uiso 1 1 calc R
C4A C 0.9772(4) 0.5312(2) 0.2439(2) 0.0308(9) Uani 1 1 d .
H4AA H 1.0481 0.5650 0.2050 0.037 Uiso 1 1 calc R
C5A C 0.9181(4) 0.4572(2) 0.2365(2) 0.0284(8) Uani 1 1 d .
H5AA H 0.9459 0.4398 0.1919 0.034 Uiso 1 1 calc R
C1B C 0.2889(4) 0.3054(2) 0.4364(2) 0.0196(7) Uani 1 1 d .
C2B C 0.1408(4) 0.3451(3) 0.4322(2) 0.0325(9) Uani 1 1 d .
H2BA H 0.1062 0.3745 0.3842 0.039 Uiso 1 1 calc R
C3B C 0.0444(5) 0.3427(3) 0.4961(2) 0.0365(10) Uani 1 1 d .
H3BA H -0.0577 0.3690 0.4926 0.044 Uiso 1 1 calc R
C4B C 0.0959(5) 0.3014(3) 0.5667(2) 0.0339(9) Uani 1 1 d .
H4BA H 0.0289 0.2990 0.6115 0.041 Uiso 1 1 calc R
C5B C 0.2427(4) 0.2645(3) 0.5709(2) 0.0283(8) Uani 1 1 d .
H5BA H 0.2792 0.2371 0.6189 0.034 Uiso 1 1 calc R
C1C C 0.9795(4) 0.1430(2) 0.43957(19) 0.0206(7) Uani 1 1 d .
C2C C 1.1301(4) 0.1047(2) 0.4368(2) 0.0289(8) Uani 1 1 d .
H2CA H 1.1855 0.1054 0.3894 0.035 Uiso 1 1 calc R
C3C C 1.1985(4) 0.0659(2) 0.5024(2) 0.0315(9) Uani 1 1 d .
H3CA H 1.3009 0.0400 0.5003 0.038 Uiso 1 1 calc R
C4C C 1.1174(4) 0.0648(2) 0.5715(2) 0.0289(8) Uani 1 1 d .
H4CA H 1.1645 0.0386 0.6168 0.035 Uiso 1 1 calc R
C5C C 0.9691(4) 0.1015(2) 0.5743(2) 0.0268(8) Uani 1 1 d .
H5CA H 0.9128 0.1007 0.6215 0.032 Uiso 1 1 calc R
C1D C 0.5251(4) 0.0672(2) 0.36402(18) 0.0167(7) Uani 1 1 d .
C2D C 0.4717(4) -0.0156(2) 0.3726(2) 0.0275(8) Uani 1 1 d .
H2DA H 0.4672 -0.0592 0.4205 0.033 Uiso 1 1 calc R
C3D C 0.4253(5) -0.0343(3) 0.3114(2) 0.0342(9) Uani 1 1 d .
H3DA H 0.3896 -0.0910 0.3166 0.041 Uiso 1 1 calc R
C4D C 0.4309(5) 0.0305(3) 0.2419(2) 0.0389(10) Uani 1 1 d .
H4DA H 0.3968 0.0182 0.1998 0.047 Uiso 1 1 calc R
C5D C 0.4851(5) 0.1120(3) 0.2336(2) 0.0344(9) Uani 1 1 d .
H5DA H 0.4894 0.1560 0.1859 0.041 Uiso 1 1 calc R
C1E C -0.0204(3) 1.02728(19) 0.12967(17) 0.0114(6) Uani 1 1 d .
C2E C -0.0875(4) 1.1029(2) 0.0863(2) 0.0294(9) Uani 1 1 d .
H2EA H -0.1070 1.1073 0.0362 0.035 Uiso 1 1 calc R
C3E C -0.1267(5) 1.1724(3) 0.1149(2) 0.0350(10) Uani 1 1 d .
H3EA H -0.1735 1.2253 0.0849 0.042 Uiso 1 1 calc R
C4E C -0.0974(5) 1.1650(3) 0.1885(2) 0.0365(10) Uani 1 1 d .
H4EA H -0.1237 1.2129 0.2090 0.044 Uiso 1 1 calc R
C5E C -0.0299(5) 1.0876(2) 0.2313(2) 0.0319(9) Uani 1 1 d .
H5EA H -0.0096 1.0826 0.2814 0.038 Uiso 1 1 calc R
C1F C 0.4851(4) 0.8886(2) 0.10604(19) 0.0194(7) Uani 1 1 d .
C2F C 0.6356(4) 0.9192(2) 0.0938(2) 0.0293(8) Uani 1 1 d .
H2FA H 0.6749 0.9370 0.1321 0.035 Uiso 1 1 calc R
C3F C 0.7266(4) 0.9241(2) 0.0283(2) 0.0292(9) Uani 1 1 d .
H3FA H 0.8289 0.9448 0.0208 0.035 Uiso 1 1 calc R
C4F C 0.6684(4) 0.8985(3) -0.0280(2) 0.0308(9) Uani 1 1 d .
H4FA H 0.7305 0.9021 -0.0744 0.037 Uiso 1 1 calc R
C5F C 0.5213(4) 0.8681(3) -0.0162(2) 0.0276(8) Uani 1 1 d .
H5FA H 0.4813 0.8501 -0.0542 0.033 Uiso 1 1 calc R
C1G C 0.2814(4) 0.6478(2) 0.28316(18) 0.0168(7) Uani 1 1 d .
C2G C 0.3447(4) 0.5623(2) 0.3088(2) 0.0252(8) Uani 1 1 d .
H2GA H 0.3474 0.5229 0.2790 0.030 Uiso 1 1 calc R
C3G C 0.4035(4) 0.5353(3) 0.3776(2) 0.0300(9) Uani 1 1 d .
H3GA H 0.4475 0.4770 0.3955 0.036 Uiso 1 1 calc R
C4G C 0.3988(5) 0.5925(3) 0.4210(2) 0.0314(9) Uani 1 1 d .
H4GA H 0.4410 0.5737 0.4683 0.038 Uiso 1 1 calc R
C5G C 0.3334(4) 0.6765(2) 0.3961(2) 0.0262(8) Uani 1 1 d .
H5GA H 0.3298 0.7160 0.4259 0.031 Uiso 1 1 calc R
C1H C -0.1807(4) 0.7375(2) 0.18498(19) 0.0208(7) Uani 1 1 d .
C2H C -0.3268(4) 0.7013(3) 0.2060(2) 0.0303(9) Uani 1 1 d .
H2HA H -0.3844 0.7045 0.2519 0.036 Uiso 1 1 calc R
C3H C -0.3877(5) 0.6611(3) 0.1607(2) 0.0361(10) Uani 1 1 d .
H3HA H -0.4881 0.6377 0.1751 0.043 Uiso 1 1 calc R
C4H C -0.3045(5) 0.6544(3) 0.0945(2) 0.0335(9) Uani 1 1 d .
H4HA H -0.3454 0.6251 0.0639 0.040 Uiso 1 1 calc R
C5H C -0.1631(4) 0.6905(2) 0.0739(2) 0.0290(8) Uani 1 1 d .
H5HA H -0.1052 0.6873 0.0280 0.035 Uiso 1 1 calc R

loop_
_atom_site_aniso_label
_atom_site_aniso_U_11
_atom_site_aniso_U_22
_atom_site_aniso_U_33
_atom_site_aniso_U_23
_atom_site_aniso_U_13
_atom_site_aniso_U_12
Ce1 0.02142(11) 0.01697(10) 0.01644(11) -0.00465(8) -0.00163(8) -0.00068(8)
Ce2 0.02015(11) 0.01959(11) 0.01624(11) -0.00546(8) -0.00245(8) -0.00248(8)
O1A 0.0334(15) 0.0202(13) 0.0235(13) -0.0088(11) -0.0019(11) -0.0056(10)
O2A 0.0286(14) 0.0202(13) 0.0240(13) -0.0083(11) -0.0013(11) -0.0033(10)
O1B 0.0222(13) 0.0291(14) 0.0212(13) -0.0057(11) -0.0037(10) 0.0033(10)
O2B 0.0260(14) 0.0339(14) 0.0198(13) -0.0061(11) -0.0033(11) 0.0010(11)
O1C 0.0232(13) 0.0272(13) 0.0236(13) -0.0091(11) -0.0047(10) 0.0057(10)
O2C 0.0269(14) 0.0303(14) 0.0218(13) -0.0053(11) -0.0029(11) 0.0028(11)
O1D 0.0408(16) 0.0174(13) 0.0220(13) -0.0055(10) -0.0033(11) -0.0078(11)
O2D 0.0296(14) 0.0212(13) 0.0249(13) -0.0052(11) -0.0049(11) -0.0024(10)
O1E 0.0365(15) 0.0214(13) 0.0188(12) -0.0047(10) -0.0074(11) 0.0045(11)
O2E 0.0297(14) 0.0246(13) 0.0212(13) -0.0067(11) -0.0056(11) 0.0005(10)
O1F 0.0195(13) 0.0344(14) 0.0221(13) -0.0106(11) -0.0018(10) -0.0087(10)
O2F 0.0276(14) 0.0367(15) 0.0254(14) -0.0143(12) -0.0011(11) -0.0086(11)
O1G 0.0296(14) 0.0195(12) 0.0196(12) -0.0076(10) -0.0045(10) 0.0036(10)
O2G 0.0303(14) 0.0220(13) 0.0220(13) -0.0086(11) -0.0082(11) -0.0012(10)
O1H 0.0202(13) 0.0321(14) 0.0217(13) -0.0087(11) 0.0010(10) -0.0100(10)
O2H 0.0251(13) 0.0288(14) 0.0217(13) -0.0104(11) -0.0009(10) -0.0041(10)
O1W 0.065(2) 0.079(3) 0.0394(19) -0.0124(19) 0.0017(17) -0.018(2)
O2W 0.096(3) 0.054(2) 0.061(2) -0.0147(19) 0.007(2) 0.003(2)
O3W 0.063(2) 0.067(2) 0.060(2) -0.007(2) 0.0068(19) 0.0011(19)
O4W 0.058(2) 0.050(2) 0.045(2) -0.0269(16) -0.0079(17) -0.0002(16)
O5W 0.105(3) 0.038(2) 0.046(2) -0.0200(16) 0.003(2) 0.0167(19)
O6W 0.076(3) 0.0401(19) 0.056(2) -0.0167(16) -0.0054(18) 0.0077(17)
O7W 0.071(2) 0.053(2) 0.0296(17) -0.0078(16) -0.0149(17) -0.0094(17)
N1A 0.0266(17) 0.0192(15) 0.0260(16) -0.0042(13) -0.0033(13) -0.0008(12)
N1B 0.0272(17) 0.0282(17) 0.0287(17) -0.0122(14) 0.0001(14) -0.0014(13)
N1C 0.0275(17) 0.0204(15) 0.0246(16) -0.0072(13) -0.0036(13) -0.0005(12)
N1D 0.0344(19) 0.0281(17) 0.0286(18) -0.0115(14) 0.0001(14) -0.0036(14)
N1E 0.036(2) 0.0333(19) 0.037(2) -0.0105(16) -0.0017(16) -0.0025(15)
N1F 0.0207(16) 0.0240(16) 0.0276(17) -0.0065(13) -0.0017(13) -0.0027(12)
N1G 0.0255(17) 0.0250(16) 0.0238(16) -0.0048(13) -0.0002(13) -0.0018(13)
N1H 0.0222(16) 0.0249(16) 0.0252(16) -0.0049(13) -0.0053(13) -0.0037(12)
C1A 0.0213(18) 0.0163(17) 0.0185(17) -0.0031(14) -0.0069(14) 0.0036(13)
C2A 0.032(2) 0.025(2) 0.032(2) -0.0110(17) -0.0037(17) -0.0018(16)
C3A 0.029(2) 0.024(2) 0.050(3) -0.0113(19) -0.0090(19) -0.0033(16)
C4A 0.024(2) 0.026(2) 0.037(2) -0.0008(17) 0.0000(17) -0.0043(15)
C5A 0.027(2) 0.026(2) 0.027(2) -0.0025(16) -0.0007(16) 0.0018(15)
C1B 0.0171(17) 0.0165(17) 0.0264(19) -0.0072(14) -0.0028(14) -0.0035(13)
C2B 0.028(2) 0.034(2) 0.036(2) -0.0080(18) -0.0069(17) -0.0008(17)
C3B 0.026(2) 0.038(2) 0.046(3) -0.015(2) -0.0060(19) 0.0039(18)
C4B 0.029(2) 0.040(2) 0.037(2) -0.0207(19) 0.0071(18) -0.0069(17)
C5B 0.028(2) 0.032(2) 0.025(2) -0.0093(17) -0.0002(16) -0.0075(16)
C1C 0.0227(18) 0.0173(17) 0.0222(18) -0.0057(14) -0.0037(14) -0.0018(14)
C2C 0.027(2) 0.031(2) 0.027(2) -0.0091(17) 0.0011(16) 0.0017(16)
C3C 0.023(2) 0.025(2) 0.043(2) -0.0048(18) -0.0021(17) 0.0004(15)
C4C 0.030(2) 0.0242(19) 0.030(2) -0.0019(16) -0.0129(17) -0.0009(16)
C5C 0.029(2) 0.028(2) 0.0227(19) -0.0058(16) -0.0045(16) -0.0036(15)
C1D 0.0160(16) 0.0180(17) 0.0168(17) -0.0067(14) -0.0006(13) 0.0006(13)
C2D 0.027(2) 0.0207(18) 0.033(2) -0.0049(16) -0.0016(16) -0.0021(15)
C3D 0.033(2) 0.027(2) 0.048(3) -0.0179(19) -0.0050(19) -0.0057(17)
C4D 0.047(3) 0.041(3) 0.037(2) -0.022(2) -0.009(2) -0.008(2)
C5D 0.050(3) 0.033(2) 0.023(2) -0.0108(17) -0.0070(18) -0.0043(19)
C1E 0.0117(15) 0.0118(15) 0.0102(15) -0.0019(12) -0.0017(12) -0.0025(11)
C2E 0.023(2) 0.030(2) 0.028(2) 0.0009(17) -0.0043(16) 0.0012(16)
C3E 0.030(2) 0.027(2) 0.041(2) 0.0007(18) -0.0058(18) 0.0043(17)
C4E 0.038(2) 0.027(2) 0.042(2) -0.0110(19) 0.0031(19) 0.0033(17)
C5E 0.045(2) 0.027(2) 0.025(2) -0.0106(17) -0.0022(18) 0.0026(17)
C1F 0.0190(17) 0.0190(17) 0.0202(18) -0.0053(14) -0.0024(14) -0.0018(13)
C2F 0.028(2) 0.029(2) 0.035(2) -0.0128(17) -0.0081(17) -0.0064(16)
C3F 0.0188(19) 0.030(2) 0.036(2) -0.0042(17) -0.0018(16) -0.0051(15)
C4F 0.021(2) 0.043(2) 0.026(2) -0.0083(18) 0.0026(16) -0.0034(16)
C5F 0.023(2) 0.039(2) 0.0209(19) -0.0095(17) -0.0024(15) -0.0043(16)
C1G 0.0169(17) 0.0198(17) 0.0144(16) -0.0059(13) 0.0007(13) -0.0061(13)
C2G 0.0250(19) 0.0206(18) 0.030(2) -0.0096(16) 0.0011(16) -0.0017(15)
C3G 0.024(2) 0.025(2) 0.037(2) -0.0043(17) -0.0038(17) 0.0042(15)
C4G 0.032(2) 0.034(2) 0.026(2) -0.0041(17) -0.0096(17) 0.0055(17)
C5G 0.029(2) 0.029(2) 0.0211(19) -0.0081(16) -0.0037(15) -0.0004(16)
C1H 0.0187(18) 0.0198(17) 0.0232(18) -0.0055(15) -0.0021(14) 0.0003(13)
C2H 0.023(2) 0.038(2) 0.030(2) -0.0100(18) 0.0010(16) -0.0020(16)
C3H 0.022(2) 0.045(3) 0.039(2) -0.007(2) -0.0016(17) -0.0086(17)
C4H 0.033(2) 0.039(2) 0.032(2) -0.0126(19) -0.0096(18) -0.0092(18)
C5H 0.032(2) 0.032(2) 0.024(2) -0.0077(16) -0.0026(16) -0.0073(16)

loop_
_atom_type_symbol
_atom_type_description
_atom_type_scat_dispersion_real
_atom_type_scat_dispersion_imag
_atom_type_scat_source
C C 0.0033 0.0016 'International Tables Vol C Tables 4.2.6.8 and 6.1.1.4'
H H 0.0000 0.0000 'International Tables Vol C Tables 4.2.6.8 and 6.1.1.4'
N N 0.0061 0.0033 'International Tables Vol C Tables 4.2.6.8 and 6.1.1.4'
O O 0.0106 0.0060 'International Tables Vol C Tables 4.2.6.8 and 6.1.1.4'
Ce Ce -0.2486 2.6331 'International Tables Vol C Tables 4.2.6.8 and 6.1.1.4'

loop_
_geom_angle_atom_site_label_1
_geom_angle_atom_site_label_2
_geom_angle_atom_site_label_3
_geom_angle
O1D Ce1 O2D 66.49(8)
O1D Ce1 O1C 142.98(8)
O2D Ce1 O1C 83.75(9)
O1D Ce1 O1B 128.86(9)
O2D Ce1 O1B 84.24(9)
O1C Ce1 O1B 65.13(8)
O1D Ce1 O2A 127.44(8)
O2D Ce1 O2A 164.41(8)
O1C Ce1 O2A 85.63(8)
O1B Ce1 O2A 80.95(8)
O1D Ce1 O1A 68.12(8)
O2D Ce1 O1A 130.30(8)
O1C Ce1 O1A 125.17(9)
O1B Ce1 O1A 142.12(8)
O2A Ce1 O1A 65.29(8)
O1D Ce1 O2B 75.72(9)
O2D Ce1 O2B 94.29(9)
O1C Ce1 O2B 130.34(8)
O1B Ce1 O2B 65.31(8)
O2A Ce1 O2B 83.94(8)
O1A Ce1 O2B 93.32(8)
O1D Ce1 O2C 91.37(9)
O2D Ce1 O2C 88.15(9)
O1C Ce1 O2C 65.09(8)
O1B Ce1 O2C 130.16(8)
O2A Ce1 O2C 97.68(8)
O1A Ce1 O2C 73.68(8)
O2B Ce1 O2C 164.53(8)
O2E Ce2 O1H 82.10(8)
O2E Ce2 O1F 82.26(8)
O1H Ce2 O1F 63.52(8)
O2E Ce2 O1G 135.31(8)
O1H Ce2 O1G 135.69(8)
O1F Ce2 O1G 130.88(8)
O2E Ce2 O2F 98.59(9)
O1H Ce2 O2F 128.15(8)
O1F Ce2 O2F 65.24(8)
O1G Ce2 O2F 76.83(9)
O2E Ce2 O1E 65.67(8)
O1H Ce2 O1E 138.61(8)
O1F Ce2 O1E 131.32(9)
O1G Ce2 O1E 69.65(8)
O2F Ce2 O1E 83.71(9)
O2E Ce2 O2G 158.11(8)
O1H Ce2 O2G 76.20(8)
O1F Ce2 O2G 85.49(8)
O1G Ce2 O2G 65.60(8)
O2F Ce2 O2G 92.61(9)
O1E Ce2 O2G 134.71(8)
O2E Ce2 O2H 88.70(9)
O1H Ce2 O2H 65.98(8)
O1F Ce2 O2H 129.44(8)
O1G Ce2 O2H 88.51(8)
O2F Ce2 O2H 164.71(8)
O1E Ce2 O2H 87.14(9)
O2G Ce2 O2H 85.15(8)
N1A O1A Ce1 118.55(19)
C1A O2A Ce1 121.1(2)
N1B O1B Ce1 121.4(2)
C1B O2B Ce1 119.9(2)
N1C O1C Ce1 121.65(19)
C1C O2C Ce1 120.1(2)
N1D O1D Ce1 120.5(2)
C1D O2D Ce1 120.7(2)
N1E O1E Ce2 121.1(2)
C1E O2E Ce2 120.83(18)
N1F O1F Ce2 120.54(19)
C1F O2F Ce2 121.8(2)
N1G O1G Ce2 119.98(19)
C1G O2G Ce2 120.52(19)
N1H O1H Ce2 119.81(19)
C1H O2H Ce2 120.6(2)
O1A N1A C5A 120.6(3)
O1A N1A C1A 116.0(3)
C5A N1A C1A 123.4(3)
O1B N1B C1B 116.8(3)
O1B N1B C5B 121.7(3)
C1B N1B C5B 121.5(3)
O1C N1C C1C 116.1(3)
O1C N1C C5C 121.3(3)
C1C N1C C5C 122.6(3)
O1D N1D C5D 122.5(3)
O1D N1D C1D 116.0(3)
C5D N1D C1D 121.6(3)
O1E N1E C1E 116.3(3)
O1E N1E C5E 126.0(3)
C1E N1E C5E 117.6(3)
O1F N1F C5F 121.7(3)
O1F N1F C1F 115.7(3)
C5F N1F C1F 122.6(3)
O1G N1G C1G 116.8(3)
O1G N1G C5G 121.9(3)
C1G N1G C5G 121.3(3)
O1H N1H C5H 120.3(3)
O1H N1H C1H 116.8(3)
C5H N1H C1H 122.9(3)
O2A C1A N1A 116.6(3)
O2A C1A C2A 126.1(3)
N1A C1A C2A 117.2(3)
C3A C2A C1A 120.0(4)
C2A C3A C4A 120.6(4)
C5A C4A C3A 119.4(4)
N1A C5A C4A 119.3(4)
O2B C1B N1B 116.3(3)
O2B C1B C2B 125.3(3)
N1B C1B C2B 118.3(3)
C3B C2B C1B 120.7(4)
C2B C3B C4B 119.8(4)
C5B C4B C3B 119.5(4)
C4B C5B N1B 120.1(4)
O2C C1C N1C 116.8(3)
O2C C1C C2C 125.2(3)
N1C C1C C2C 118.0(3)
C3C C2C C1C 120.3(3)
C2C C3C C4C 119.7(3)
C5C C4C C3C 120.0(4)
N1C C5C C4C 119.3(3)
O2D C1D N1D 116.0(3)
O2D C1D C2D 124.5(3)
N1D C1D C2D 119.5(3)
C3D C2D C1D 119.6(4)
C2D C3D C4D 119.5(4)
C5D C4D C3D 120.7(4)
N1D C5D C4D 119.1(4)
O2E C1E C2E 121.4(3)
O2E C1E N1E 116.0(3)
C2E C1E N1E 122.6(3)
C1E C2E C3E 119.8(4)
C2E C3E C4E 119.5(4)
C5E C4E C3E 119.5(4)
C4E C5E N1E 121.0(4)
O2F C1F N1F 116.6(3)
O2F C1F C2F 125.9(3)
N1F C1F C2F 117.4(3)
C3F C2F C1F 121.3(3)
C2F C3F C4F 119.2(4)
C5F C4F C3F 119.8(4)
N1F C5F C4F 119.7(3)
O2G C1G N1G 116.2(3)
O2G C1G C2G 124.2(3)
N1G C1G C2G 119.7(3)
C3G C2G C1G 119.3(3)
C2G C3G C4G 120.3(3)
C5G C4G C3G 120.2(4)
N1G C5G C4G 119.2(3)
O2H C1H N1H 116.8(3)
O2H C1H C2H 126.4(3)
N1H C1H C2H 116.9(3)
C3H C2H C1H 120.4(4)
C2H C3H C4H 120.6(4)
C5H C4H C3H 118.7(4)
N1H C5H C4H 120.4(4)

loop_
_geom_bond_atom_site_label_1
_geom_bond_atom_site_label_2
_geom_bond_distance
Ce1 O1D 2.301(2)
Ce1 O2D 2.314(2)
Ce1 O1C 2.317(2)
Ce1 O1B 2.326(2)
Ce1 O2A 2.355(2)
Ce1 O1A 2.357(2)
Ce1 O2B 2.390(2)
Ce1 O2C 2.390(2)
Ce2 O2E 2.320(2)
Ce2 O1H 2.330(2)
Ce2 O1F 2.333(2)
Ce2 O1G 2.340(2)
Ce2 O2F 2.341(3)
Ce2 O1E 2.356(2)
Ce2 O2G 2.358(2)
Ce2 O2H 2.360(2)
O1A N1A 1.350(4)
O2A C1A 1.289(4)
O1B N1B 1.325(4)
O2B C1B 1.309(4)
O1C N1C 1.336(4)
O2C C1C 1.297(4)
O1D N1D 1.331(4)
O2D C1D 1.317(4)
O1E N1E 1.299(4)
O2E C1E 1.345(4)
O1F N1F 1.339(4)
O2F C1F 1.288(4)
O1G N1G 1.329(4)
O2G C1G 1.312(4)
O1H N1H 1.345(4)
O2H C1H 1.298(4)
N1A C5A 1.360(5)
N1A C1A 1.371(4)
N1B C1B 1.366(4)
N1B C5B 1.367(5)
N1C C1C 1.360(4)
N1C C5C 1.365(4)
N1D C5D 1.359(5)
N1D C1D 1.369(4)
N1E C1E 1.370(4)
N1E C5E 1.385(5)
N1F C5F 1.350(5)
N1F C1F 1.361(4)
N1G C1G 1.367(4)
N1G C5G 1.369(4)
N1H C5H 1.356(5)
N1H C1H 1.363(4)
C1A C2A 1.396(5)
C2A C3A 1.381(6)
C3A C4A 1.386(6)
C4A C5A 1.368(5)
C1B C2B 1.386(5)
C2B C3B 1.361(6)
C3B C4B 1.393(6)
C4B C5B 1.360(5)
C1C C2C 1.398(5)
C2C C3C 1.376(5)
C3C C4C 1.385(6)
C4C C5C 1.371(5)
C1D C2D 1.386(5)
C2D C3D 1.373(5)
C3D C4D 1.389(6)
C4D C5D 1.369(6)
C1E C2E 1.361(5)
C2E C3E 1.367(5)
C3E C4E 1.395(6)
C4E C5E 1.378(5)
C1F C2F 1.398(5)
C2F C3F 1.355(5)
C3F C4F 1.393(5)
C4F C5F 1.369(5)
C1G C2G 1.389(5)
C2G C3G 1.374(5)
C3G C4G 1.382(5)
C4G C5G 1.374(5)
C1H C2H 1.396(5)
C2H C3H 1.373(6)
C3H C4H 1.380(6)
C4H C5H 1.358(5)
